data_2240252
loop_
_publ_author_name
'Le Natur, Fran\,cois'
'Calvez, Guillaume'
'Guillou, Olivier'
'Daiguebonne, Carole'
'Bernot, Kevin'

_publ_section_title
;
 Crystal structure of
 [Y~6~(\m~6~-O)(\m~3~-OH)~8~(H~2~O)~24~]I~8~&#x00B7;8H~2~O
;
_journal_coeditor_code WM5083
_journal_issue 12
_journal_name_full 'Acta Crystallographica Section E'
_journal_page_first 577
_journal_page_last 579
_journal_paper_doi 10.1107/S1600536814025434
_journal_volume 70
_journal_year 2014
_chemical_formula_iupac '[Y6 O (OH)8 (H2 O)24] I8, 8H2 O'
_chemical_formula_moiety 'H56 Y6 O33 8+, 8(I -), 8(H2 O)'
_chemical_formula_sum 'H72 I8 O41 Y6'
_chemical_formula_weight 2277.24
_chemical_name_systematic
;
Octa-\m~3~-hydroxido-\m~6~-oxido-hexakis[tetraaquayttrium(III)] octaiodide
octahydrate
;
_space_group_IT_number 14
_symmetry_cell_setting monoclinic
_symmetry_space_group_name_Hall '-P 2yn'
_symmetry_space_group_name_H-M 'P 1 21/n 1'
_atom_sites_solution_primary direct
_atom_sites_solution_secondary difmap
_audit_creation_method SHELXL-97
_cell_angle_alpha 90.00
_cell_angle_beta 90.8210(10)
_cell_angle_gamma 90.00
_cell_formula_units_Z 2
_cell_length_a 12.9099(2)
_cell_length_b 14.8050(2)
_cell_length_c 14.7933(3)
_cell_measurement_reflns_used 62388
_cell_measurement_temperature 293(2)
_cell_measurement_theta_max 27.48
_cell_measurement_theta_min 2.91
_cell_volume 2827.17(8)
_computing_cell_refinement
;
COLLECT (Nonius, 1998)
;
_computing_data_collection
;
COLLECT (Nonius, 1998)
;
_computing_data_reduction
;
EVALCCD (Duisenberg <i>et al.</i>,  2003)
;
_computing_molecular_graphics
;
DIAMOND (Brandenburg, 2006)
;
_computing_publication_material
;
publCIF (Westrip, 2010)
;
_computing_structure_refinement
;
SHELXL97 (Sheldrick, 2008)
;
_computing_structure_solution
;
SHELXS97 (Sheldrick, 2008)
;
_diffrn_ambient_temperature 293(2)
_diffrn_measured_fraction_theta_full 0.992
_diffrn_measured_fraction_theta_max 0.992
_diffrn_measurement_device '95mm CCD camera on \k-goniostat'
_diffrn_measurement_device_type 'Nonius KappaCCD'
_diffrn_measurement_method 'CCD rotation images, thick slices'
_diffrn_radiation_monochromator graphite
_diffrn_radiation_source 'fine-focus sealed tube'
_diffrn_radiation_type MoK\a
_diffrn_radiation_wavelength 0.71073
_diffrn_reflns_av_R_equivalents 0.1242
_diffrn_reflns_av_sigmaI/netI 0.0583
_diffrn_reflns_limit_h_max 16
_diffrn_reflns_limit_h_min -16
_diffrn_reflns_limit_k_max 18
_diffrn_reflns_limit_k_min -19
_diffrn_reflns_limit_l_max 19
_diffrn_reflns_limit_l_min -19
_diffrn_reflns_number 35352
_diffrn_reflns_theta_full 27.39
_diffrn_reflns_theta_max 27.39
_diffrn_reflns_theta_min 3.08
_exptl_absorpt_coefficient_mu 10.542
_exptl_absorpt_correction_T_max 0.0913
_exptl_absorpt_correction_T_min 0.0178
_exptl_absorpt_correction_type gaussian
_exptl_absorpt_process_details
;
(Coppens <i>et al.</i>, 1965)
;
_exptl_crystal_colour colorless
_exptl_crystal_density_diffrn 2.675
_exptl_crystal_density_method 'not measured'
_exptl_crystal_description block
_exptl_crystal_F_000 2116
_exptl_crystal_size_max 0.18
_exptl_crystal_size_mid 0.14
_exptl_crystal_size_min 0.1
_refine_diff_density_max 2.623
_refine_diff_density_min -1.830
_refine_ls_extinction_coef 0.00258(19)
_refine_ls_extinction_expression Fc^*^=kFc[1+0.001xFc^2^\l^3^/sin(2\q)]^-1/4^
_refine_ls_extinction_method
;
SHELXL97 (Sheldrick, 2008)
;
_refine_ls_goodness_of_fit_ref 1.114
_refine_ls_matrix_type full
_refine_ls_number_parameters 251
_refine_ls_number_reflns 6374
_refine_ls_number_restraints 0
_refine_ls_restrained_S_all 1.114
_refine_ls_R_factor_all 0.0764
_refine_ls_R_factor_gt 0.0671
_refine_ls_shift/su_max 0.001
_refine_ls_shift/su_mean 0.000
_refine_ls_structure_factor_coef Fsqd
_refine_ls_weighting_details 'calc w=1/[\s^2^(Fo^2^)+(0.0487P)^2^+43.8859P] where P=(Fo^2^+2Fc^2^)/3'
_refine_ls_weighting_scheme calc
_refine_ls_wR_factor_gt 0.1717
_refine_ls_wR_factor_ref 0.1778
_reflns_number_gt 5449
_reflns_number_total 6374
_reflns_threshold_expression >2\s(I)
_cod_data_source_file wm5083sup1.cf
_cod_data_source_block I
_cod_original_sg_symbol_H-M 'P 21/n'
_cod_database_code 2240252
_cod_database_fobs_code 2240252

loop_
_symmetry_equiv_pos_as_xyz
'x, y, z'
'-x+1/2, y+1/2, -z+1/2'
'-x, -y, -z'
'x-1/2, -y-1/2, z-1/2'

loop_
_atom_site_type_symbol
_atom_site_label
_atom_site_fract_x
_atom_site_fract_y
_atom_site_fract_z
_atom_site_U_iso_or_equiv
_atom_site_adp_type
_atom_site_calc_flag
_atom_site_refinement_flags
_atom_site_occupancy
_atom_site_symmetry_multiplicity
Y Y1 0.50083(7) 1.00150(6) 1.16560(6) 0.0335(2) Uani d . 1 1
Y Y2 0.46090(7) 1.16586(6) 0.99794(6) 0.0317(2) Uani d . 1 1
Y Y3 0.30677(7) 0.96613(6) 0.99944(6) 0.0323(2) Uani d . 1 1
I I1 0.49148(9) 0.82346(8) 0.49868(6) 0.0707(3) Uani d . 1 1
I I2 0.28137(7) 0.72379(7) 0.24171(7) 0.0650(3) Uani d . 1 1
I I3 0.48625(14) 0.50289(7) 0.14980(8) 0.0932(4) Uani d . 1 1
I I4 0.78359(8) 0.78678(8) 0.26729(8) 0.0792(4) Uani d . 1 1
O O 0.5000 1.0000 1.0000 0.0293(17) Uani d S 1 2
O O1 0.3633(5) 1.0806(4) 1.0999(4) 0.0328(13) Uani d . 1 1
O O2 0.4097(5) 0.8826(4) 1.1002(4) 0.0313(13) Uani d . 1 1
O O3 0.3622(5) 1.0773(4) 0.8978(4) 0.0321(13) Uani d . 1 1
O O4 0.4081(5) 0.8803(4) 0.9008(4) 0.0335(13) Uani d . 1 1
O O5 0.6563(13) 1.0251(17) 1.2721(11) 0.150(8) Uani d . 1 1
O O6 0.5306(14) 0.8859(13) 1.2758(10) 0.136(7) Uani d . 1 1
O O7 0.3511(12) 0.9672(11) 1.2711(9) 0.106(5) Uani d . 1 1
O O8 0.4775(9) 1.1210(7) 1.2708(6) 0.069(3) Uani d . 1 1
O O9 0.4402(8) 1.2676(6) 1.1305(7) 0.064(2) Uani d . 1 1
O O10 0.2918(7) 1.2392(6) 0.9958(7) 0.065(2) Uani d . 1 1
O O11 0.4402(7) 1.2644(6) 0.8649(7) 0.060(2) Uani d . 1 1
O O12 0.5819(8) 1.2981(6) 0.9988(7) 0.066(2) Uani d . 1 1
O O13 0.1968(6) 0.9524(7) 1.1339(6) 0.058(2) Uani d . 1 1
O O14 0.2216(8) 0.8163(7) 1.0027(8) 0.075(3) Uani d . 1 1
O O15 0.1950(6) 0.9452(7) 0.8664(6) 0.059(2) Uani d . 1 1
O O16 0.1578(7) 1.0700(7) 0.9987(7) 0.063(2) Uani d . 1 1
O OW1 -0.0079(7) 0.8851(8) 0.8689(7) 0.070(3) Uani d . 1 1
O OW2 0.2083(19) 0.5431(17) 0.0762(13) 0.164(8) Uani d . 1 1
O OW3 0.7261(18) 0.5806(14) 0.051(2) 0.216(13) Uani d . 1 1
O OW4 0.9948(7) 0.8828(8) 0.1328(7) 0.069(3) Uani d . 1 1

loop_
_atom_site_aniso_label
_atom_site_aniso_U_11
_atom_site_aniso_U_22
_atom_site_aniso_U_33
_atom_site_aniso_U_12
_atom_site_aniso_U_13
_atom_site_aniso_U_23
Y1 0.0380(5) 0.0307(5) 0.0318(4) 0.0014(3) -0.0006(3) 0.0000(3)
Y2 0.0313(4) 0.0271(4) 0.0367(5) -0.0001(3) -0.0010(3) 0.0003(3)
Y3 0.0297(4) 0.0292(4) 0.0381(5) -0.0001(3) -0.0011(3) 0.0003(3)
I1 0.0799(7) 0.0740(7) 0.0580(5) 0.0010(5) -0.0028(4) -0.0014(4)
I2 0.0624(5) 0.0599(5) 0.0731(6) -0.0069(4) 0.0146(4) 0.0202(4)
I3 0.1624(13) 0.0473(5) 0.0701(7) -0.0080(6) 0.0074(7) 0.0003(4)
I4 0.0647(6) 0.0771(7) 0.0950(8) 0.0062(5) -0.0237(5) 0.0377(6)
O 0.035(4) 0.021(4) 0.032(4) 0.001(3) -0.002(3) 0.002(3)
O1 0.032(3) 0.028(3) 0.039(3) -0.001(2) 0.001(3) -0.003(3)
O2 0.029(3) 0.023(3) 0.042(3) 0.001(2) 0.000(3) 0.005(3)
O3 0.029(3) 0.033(3) 0.034(3) -0.002(2) -0.003(2) 0.003(3)
O4 0.029(3) 0.033(3) 0.038(3) 0.000(2) -0.006(3) 0.000(3)
O5 0.099(11) 0.26(3) 0.090(11) 0.009(13) -0.001(9) -0.023(13)
O6 0.157(15) 0.171(17) 0.080(9) 0.027(12) 0.002(9) 0.065(10)
O7 0.127(11) 0.120(11) 0.070(7) -0.043(9) 0.026(7) -0.005(7)
O8 0.101(8) 0.057(6) 0.050(5) 0.002(5) 0.000(5) -0.018(4)
O9 0.064(6) 0.051(5) 0.078(6) -0.003(4) 0.004(5) -0.020(5)
O10 0.054(5) 0.052(5) 0.089(7) 0.018(4) -0.004(5) 0.006(5)
O11 0.058(5) 0.047(5) 0.075(6) 0.001(4) -0.006(4) 0.020(4)
O12 0.067(6) 0.048(5) 0.082(7) -0.007(4) -0.004(5) 0.007(5)
O13 0.041(4) 0.073(6) 0.061(5) 0.000(4) 0.005(4) 0.010(4)
O14 0.062(6) 0.065(6) 0.098(8) -0.027(5) -0.003(5) 0.002(6)
O15 0.045(4) 0.075(6) 0.058(5) -0.004(4) -0.018(4) -0.005(4)
O16 0.041(4) 0.079(6) 0.071(6) 0.023(4) 0.002(4) -0.006(5)
OW1 0.051(5) 0.086(7) 0.072(6) -0.006(5) -0.004(4) -0.009(5)
OW2 0.19(2) 0.19(2) 0.114(14) 0.012(17) 0.028(13) -0.005(14)
OW3 0.158(19) 0.091(13) 0.40(4) 0.027(13) 0.09(2) 0.004(19)
OW4 0.052(5) 0.086(7) 0.068(6) -0.010(5) -0.006(4) 0.010(5)

loop_
_atom_type_symbol
_atom_type_description
_atom_type_scat_dispersion_real
_atom_type_scat_dispersion_imag
_atom_type_scat_source
H H 0.0000 0.0000 'International Tables Vol C Tables 4.2.6.8 and 6.1.1.4'
O O 0.0106 0.0060 'International Tables Vol C Tables 4.2.6.8 and 6.1.1.4'
Y Y -2.7962 3.5667 'International Tables Vol C Tables 4.2.6.8 and 6.1.1.4'
I I -0.4742 1.8119 'International Tables Vol C Tables 4.2.6.8 and 6.1.1.4'

loop_
_exptl_crystal_face_index_h
_exptl_crystal_face_index_k
_exptl_crystal_face_index_l
_exptl_crystal_face_perp_dist
2 0 1 0.131
-14 -1 -7 0.069
3 10 -2 0.185
-1 -6 1 0.127
4 0 1 0.127
-17 1 -5 0.042
-4 -18 -1 0.124
4 6 1 0.152
-4 15 -1 0.117
0 0 1 0.09
-1 -9 11 0.108
0 0 -1 0.119
6 -1 -7 0.132
-5 1 6 0.067

loop_
_geom_angle_atom_site_label_1
_geom_angle_atom_site_label_2
_geom_angle_atom_site_label_3
_geom_angle_site_symmetry_1
_geom_angle_site_symmetry_3
_geom_angle
O2 Y1 O3 . 3_677 80.5(2)
O2 Y1 O1 . . 80.1(2)
O3 Y1 O1 3_677 . 131.5(2)
O2 Y1 O4 . 3_677 130.4(2)
O3 Y1 O4 3_677 3_677 79.4(2)
O1 Y1 O4 . 3_677 80.4(2)
O2 Y1 O8 . . 140.2(3)
O3 Y1 O8 3_677 . 137.8(3)
O1 Y1 O8 . . 78.2(3)
O4 Y1 O8 3_677 . 77.7(3)
O2 Y1 O6 . . 79.4(5)
O3 Y1 O6 3_677 . 78.5(5)
O1 Y1 O6 . . 139.4(5)
O4 Y1 O6 3_677 . 138.4(5)
O8 Y1 O6 . . 96.2(6)
O2 Y1 O . . 65.23(16)
O3 Y1 O 3_677 . 65.46(16)
O1 Y1 O . . 66.07(16)
O4 Y1 O 3_677 . 65.21(16)
O8 Y1 O . . 131.5(3)
O6 Y1 O . . 132.4(5)
O2 Y1 O7 . . 73.7(4)
O3 Y1 O7 3_677 . 137.2(4)
O1 Y1 O7 . . 77.0(4)
O4 Y1 O7 3_677 . 142.9(4)
O8 Y1 O7 . . 69.2(4)
O6 Y1 O7 . . 63.7(6)
O Y1 O7 . . 128.1(3)
O2 Y1 O5 . . 138.5(6)
O3 Y1 O5 3_677 . 73.9(4)
O1 Y1 O5 . . 140.9(6)
O4 Y1 O5 3_677 . 76.2(5)
O8 Y1 O5 . . 66.5(5)
O6 Y1 O5 . . 64.0(7)
O Y1 O5 . . 127.5(4)
O7 Y1 O5 . . 104.2(5)
O2 Y2 O3 3_677 . 79.8(2)
O2 Y2 O4 3_677 3_677 78.0(2)
O3 Y2 O4 . 3_677 128.4(2)
O2 Y2 O1 3_677 . 128.9(2)
O3 Y2 O1 . . 79.2(2)
O4 Y2 O1 3_677 . 79.7(2)
O2 Y2 O10 3_677 . 140.8(3)
O3 Y2 O10 . . 76.2(3)
O4 Y2 O10 3_677 . 140.9(3)
O1 Y2 O10 . . 76.1(3)
O2 Y2 O11 3_677 . 75.9(3)
O3 Y2 O11 . . 77.0(3)
O4 Y2 O11 3_677 . 138.8(3)
O1 Y2 O11 . . 141.2(3)
O10 Y2 O11 . . 68.8(3)
O2 Y2 O9 3_677 . 139.4(3)
O3 Y2 O9 . . 140.6(3)
O4 Y2 O9 3_677 . 76.0(3)
O1 Y2 O9 . . 75.8(3)
O10 Y2 O9 . . 68.6(3)
O11 Y2 O9 . . 105.1(4)
O2 Y2 O12 3_677 . 78.0(3)
O3 Y2 O12 . . 140.8(3)
O4 Y2 O12 3_677 . 77.3(3)
O1 Y2 O12 . . 139.3(3)
O10 Y2 O12 . . 102.2(3)
O11 Y2 O12 . . 66.5(3)
O9 Y2 O12 . . 66.3(3)
O2 Y2 O 3_677 . 64.02(15)
O3 Y2 O . . 64.31(16)
O4 Y2 O 3_677 . 64.12(16)
O1 Y2 O . . 64.86(16)
O10 Y2 O . . 128.0(2)
O11 Y2 O . . 127.6(2)
O9 Y2 O . . 127.3(3)
O12 Y2 O . . 129.8(2)
O2 Y3 O3 . . 127.1(2)
O2 Y3 O4 . . 78.1(2)
O3 Y3 O4 . . 78.7(2)
O2 Y3 O1 . . 79.1(2)
O3 Y3 O1 . . 78.8(2)
O4 Y3 O1 . . 127.5(2)
O2 Y3 O15 . . 140.4(3)
O3 Y3 O15 . . 75.8(3)
O4 Y3 O15 . . 76.0(3)
O1 Y3 O15 . . 140.5(3)
O2 Y3 O16 . . 140.4(3)
O3 Y3 O16 . . 78.7(3)
O4 Y3 O16 . . 141.0(3)
O1 Y3 O16 . . 77.8(3)
O15 Y3 O16 . . 67.9(3)
O2 Y3 O13 . . 76.8(3)
O3 Y3 O13 . . 139.3(3)
O4 Y3 O13 . . 142.0(3)
O1 Y3 O13 . . 74.2(3)
O15 Y3 O13 . . 107.4(3)
O16 Y3 O13 . . 66.2(3)
O2 Y3 O14 . . 76.3(3)
O3 Y3 O14 . . 141.2(3)
O4 Y3 O14 . . 77.2(3)
O1 Y3 O14 . . 139.8(3)
O15 Y3 O14 . . 69.2(4)
O16 Y3 O14 . . 102.3(4)
O13 Y3 O14 . . 69.5(4)
O2 Y3 O . . 63.48(15)
O3 Y3 O . . 63.63(15)
O4 Y3 O . . 63.47(15)
O1 Y3 O . . 64.06(15)
O15 Y3 O . . 126.5(2)
O16 Y3 O . . 130.0(3)
O13 Y3 O . . 126.1(2)
O14 Y3 O . . 127.7(3)
Y1 O Y1 3_677 . 180.0
Y1 O Y2 3_677 3_677 90.07(3)
Y1 O Y2 . 3_677 89.93(3)
Y1 O Y2 3_677 . 89.93(3)
Y1 O Y2 . . 90.07(3)
Y2 O Y2 3_677 . 180.0
Y1 O Y3 3_677 3_677 89.73(3)
Y1 O Y3 . 3_677 90.27(3)
Y2 O Y3 3_677 3_677 89.76(3)
Y2 O Y3 . 3_677 90.24(3)
Y1 O Y3 3_677 . 90.27(3)
Y1 O Y3 . . 89.73(3)
Y2 O Y3 3_677 . 90.24(3)
Y2 O Y3 . . 89.76(3)
Y3 O Y3 3_677 . 180.0
Y1 O1 Y2 . . 97.2(2)
Y1 O1 Y3 . . 97.4(2)
Y2 O1 Y3 . . 98.4(2)
Y1 O2 Y3 . . 98.3(2)
Y1 O2 Y2 . 3_677 97.4(2)
Y3 O2 Y2 . 3_677 99.9(2)
Y1 O3 Y2 3_677 . 97.3(2)
Y1 O3 Y3 3_677 . 98.5(2)
Y2 O3 Y3 . . 99.0(2)
Y1 O4 Y2 3_677 3_677 97.2(2)
Y1 O4 Y3 3_677 . 98.3(2)
Y2 O4 Y3 3_677 . 99.4(2)

loop_
_geom_bond_atom_site_label_1
_geom_bond_atom_site_label_2
_geom_bond_site_symmetry_2
_geom_bond_distance
Y1 O2 . 2.321(6)
Y1 O3 3_677 2.326(6)
Y1 O1 . 2.328(7)
Y1 O4 3_677 2.332(7)
Y1 O8 . 2.378(9)
Y1 O6 . 2.390(14)
Y1 O . 2.4497(9)
Y1 O7 . 2.553(13)
Y1 O5 . 2.557(18)
Y2 O2 3_677 2.341(6)
Y2 O3 . 2.341(6)
Y2 O4 3_677 2.344(6)
Y2 O1 . 2.347(6)
Y2 O10 . 2.438(9)
Y2 O11 . 2.462(9)
Y2 O9 . 2.490(9)
Y2 O12 . 2.506(9)
Y2 O . 2.5070(9)
Y3 O2 . 2.336(6)
Y3 O3 . 2.347(6)
Y3 O4 . 2.348(7)
Y3 O1 . 2.362(6)
Y3 O15 . 2.443(8)
Y3 O16 . 2.462(8)
Y3 O13 . 2.469(8)
Y3 O14 . 2.477(10)
Y3 O . 2.5444(9)

loop_
_geom_hbond_atom_site_label_D
_geom_hbond_atom_site_label_A
_geom_hbond_distance_DA
_geom_hbond_publ_flag
O7 OW2 2.646(4) y
O10 OW3 2.7640(10) y
O13 OW4 2.803(8) y
O15 OW1 2.767(2) y
O16 OW4 2.836(2) y
O16 OW1 2.851(6) y
